data_1550144
loop_
_publ_author_name
'Ding, Lin'
'Cheng, Hailong'
'Li, Yanqing'
'Tanaka, Ryo'
'Shiono, Takeshi'
'Cai, Zhengguo'

_publ_section_title
;
 Efficient ethylene copolymerization with polar monomers using palladium
 anilinonaphthoquinone catalysts
;
_journal_issue 45
_journal_name_full 'Polymer Chemistry'
_journal_page_first 5476
_journal_paper_doi 10.1039/C8PY01292J
_journal_volume 9
_journal_year 2018
_chemical_formula_moiety 'C28 H30 N2 O2 Pd'
_chemical_formula_sum 'C28 H30 N2 O2 Pd'
_chemical_formula_weight 532.94
_space_group_crystal_system monoclinic
_space_group_IT_number 15
_space_group_name_Hall '-C 2yc'
_space_group_name_H-M_alt 'C 1 2/c 1'
_symmetry_space_group_name_Hall '-C 2yc'
_symmetry_space_group_name_H-M 'C 1 2/c 1'
_atom_sites_solution_hydrogens geom
_atom_sites_solution_primary dual
_audit_creation_date 2017-08-23
_audit_creation_method
;
Olex2 1.2
(compiled 2017.08.10 svn.r3458 for OlexSys, GUI svn.r5375)
;
_audit_update_record
;
2018-07-04 deposited with the CCDC.
2018-10-29 downloaded from the CCDC.
;
_cell_angle_alpha 90
_cell_angle_beta 94.786(2)
_cell_angle_gamma 90
_cell_formula_units_Z 8
_cell_length_a 15.0290(8)
_cell_length_b 21.2571(8)
_cell_length_c 15.4985(7)
_cell_measurement_reflns_used 4767
_cell_measurement_temperature 303(2)
_cell_measurement_theta_max 28.488
_cell_measurement_theta_min 2.326
_cell_volume 4934.1(4)
_computing_cell_refinement 'SAINT v8.37A (Bruker, 2015)'
_computing_data_reduction 'SAINT v8.37A (Bruker, 2015)'
_computing_molecular_graphics 'Olex2 (Dolomanov et al., 2009)'
_computing_publication_material 'Olex2 (Dolomanov et al., 2009)'
_computing_structure_refinement 'ShelXL (Sheldrick, 2015)'
_computing_structure_solution 'ShelXT (Sheldrick, 2015)'
_diffrn_ambient_temperature 303.02
_diffrn_measured_fraction_theta_full 0.986
_diffrn_measured_fraction_theta_max 0.981
_diffrn_measurement_device_type 'Bruker D8 Venture'
_diffrn_measurement_method '\f and \w scans'
_diffrn_radiation_type MoK\a
_diffrn_radiation_wavelength 0.71073
_diffrn_reflns_av_R_equivalents 0.0386
_diffrn_reflns_av_unetI/netI 0.0654
_diffrn_reflns_Laue_measured_fraction_full 0.986
_diffrn_reflns_Laue_measured_fraction_max 0.981
_diffrn_reflns_limit_h_max 21
_diffrn_reflns_limit_h_min -11
_diffrn_reflns_limit_k_max 28
_diffrn_reflns_limit_k_min -29
_diffrn_reflns_limit_l_max 21
_diffrn_reflns_limit_l_min -21
_diffrn_reflns_number 15181
_diffrn_reflns_point_group_measured_fraction_full 0.986
_diffrn_reflns_point_group_measured_fraction_max 0.981
_diffrn_reflns_theta_full 25.242
_diffrn_reflns_theta_max 30.052
_diffrn_reflns_theta_min 2.720
_diffrn_standards_number 0
_exptl_absorpt_coefficient_mu 0.779
_exptl_absorpt_correction_T_max 0.7460
_exptl_absorpt_correction_T_min 0.6126
_exptl_absorpt_correction_type multi-scan
_exptl_absorpt_process_details
'SADABS-2016/2 (Bruker,2016/2) was used for absorption correction. wR2(int) was 0.1045 before and 0.0471 after correction. The Ratio of minimum to maximum transmission is 0.8212. The \l/2 correction factor is Not present.'
_exptl_crystal_colour red
_exptl_crystal_density_diffrn 1.435
_exptl_crystal_description block
_exptl_crystal_F_000 2192
_exptl_crystal_size_max 0.12
_exptl_crystal_size_mid 0.1
_exptl_crystal_size_min 0.08
_refine_diff_density_max 0.553
_refine_diff_density_min -0.565
_refine_diff_density_rms 0.083
_refine_ls_extinction_method none
_refine_ls_goodness_of_fit_ref 1.053
_refine_ls_hydrogen_treatment constr
_refine_ls_matrix_type full
_refine_ls_number_parameters 303
_refine_ls_number_reflns 7093
_refine_ls_number_restraints 0
_refine_ls_restrained_S_all 1.053
_refine_ls_R_factor_all 0.0930
_refine_ls_R_factor_gt 0.0470
_refine_ls_shift/su_max 0.003
_refine_ls_shift/su_mean 0.000
_refine_ls_structure_factor_coef Fsqd
_refine_ls_weighting_details 'w=1/[\s^2^(Fo^2^)+(0.0292P)^2^+5.4379P] where P=(Fo^2^+2Fc^2^)/3'
_refine_ls_weighting_scheme calc
_refine_ls_wR_factor_gt 0.0872
_refine_ls_wR_factor_ref 0.1075
_reflns_Friedel_coverage 0.000
_reflns_number_gt 4443
_reflns_number_total 7093
_reflns_threshold_expression 'I > 2\s(I)'
_cod_data_source_file c8py01292j2.cif
_cod_data_source_block mo_d8v17280_0m
_cod_depositor_comments 'Adding full bibliography for 1550143--1550145.cif.'
_cod_database_code 1550144
_shelx_shelxl_version_number 2017/1
_shelx_space_group_comment
;
The symmetry employed for this shelxl refinement is uniquely defined
by the following loop, which should always be used as a source of
symmetry information in preference to the above space-group names.
They are only intended as comments.
;
_shelx_estimated_absorpt_t_max 0.940
_shelx_estimated_absorpt_t_min 0.912
_olex2_refinement_description
;
1. Fixed Uiso
 At 1.2 times of:
  All C(H) groups
 At 1.5 times of:
  All C(H,H,H) groups
2.a Ternary CH refined with riding coordinates:
 C23(H23), C26(H26)
2.b Aromatic/amide H refined with riding coordinates:
 C4(H4), C5(H5), C6(H6), C7(H7), C10(H10), C12(H12), C13(H13), C14(H14),
 C15(H15), C16(H16), C19(H19), C20(H20), C21(H21)
2.c Idealised Me refined as rotating group:
 C11(H11A,H11B,H11C), C24(H24A,H24B,H24C), C25(H25A,H25B,H25C), C27(H27A,H27B,
 H27C), C28(H28A,H28B,H28C)
;
_olex2_submission_special_instructions 'No special instructions were received'

loop_
_space_group_symop_operation_xyz
'x, y, z'
'-x, y, -z+1/2'
'x+1/2, y+1/2, z'
'-x+1/2, y+1/2, -z+1/2'
'-x, -y, -z'
'x, -y, z-1/2'
'-x+1/2, -y+1/2, -z'
'x+1/2, -y+1/2, z-1/2'

loop_
_atom_site_label
_atom_site_type_symbol
_atom_site_fract_x
_atom_site_fract_y
_atom_site_fract_z
_atom_site_U_iso_or_equiv
_atom_site_adp_type
_atom_site_occupancy
_atom_site_site_symmetry_order
_atom_site_calc_flag
_atom_site_refinement_flags_posn
Pd1 Pd 0.61385(2) 0.61113(2) 0.43079(2) 0.04225(9) Uani 1 1 d .
O1 O 0.56805(15) 0.51488(10) 0.40953(17) 0.0539(6) Uani 1 1 d .
O2 O 0.82277(18) 0.34838(11) 0.5132(2) 0.0774(9) Uani 1 1 d .
N1 N 0.72178(17) 0.56078(11) 0.47846(17) 0.0393(6) Uani 1 1 d .
N2 N 0.49637(19) 0.65201(12) 0.38075(18) 0.0475(7) Uani 1 1 d .
C1 C 0.7146(2) 0.49836(14) 0.4724(2) 0.0391(7) Uani 1 1 d .
C2 C 0.6265(2) 0.47605(14) 0.4323(2) 0.0400(7) Uani 1 1 d .
C3 C 0.6105(2) 0.40872(15) 0.4200(2) 0.0416(7) Uani 1 1 d .
C4 C 0.5291(3) 0.38716(16) 0.3820(2) 0.0555(9) Uani 1 1 d .
H4 H 0.484018 0.415730 0.365272 0.067 Uiso 1 1 calc R
C5 C 0.5147(3) 0.32374(17) 0.3689(3) 0.0676(12) Uani 1 1 d .
H5 H 0.460237 0.309494 0.343393 0.081 Uiso 1 1 calc R
C6 C 0.5812(3) 0.28175(18) 0.3937(3) 0.0720(12) Uani 1 1 d .
H6 H 0.571489 0.238952 0.384733 0.086 Uiso 1 1 calc R
C7 C 0.6620(3) 0.30214(16) 0.4316(3) 0.0624(11) Uani 1 1 d .
H7 H 0.706432 0.273008 0.447716 0.075 Uiso 1 1 calc R
C8 C 0.6779(2) 0.36563(15) 0.4461(2) 0.0439(8) Uani 1 1 d .
C9 C 0.7648(2) 0.38781(15) 0.4886(3) 0.0512(9) Uani 1 1 d .
C10 C 0.7780(2) 0.45363(15) 0.4993(2) 0.0484(8) Uani 1 1 d .
H10 H 0.832292 0.467455 0.525923 0.058 Uiso 1 1 calc R
C11 C 0.6714(3) 0.69473(15) 0.4531(3) 0.0728(13) Uani 1 1 d .
H11A H 0.734292 0.689123 0.467131 0.109 Uiso 1 1 calc GR
H11B H 0.645674 0.714805 0.500671 0.109 Uiso 1 1 calc GR
H11C H 0.661804 0.720503 0.402341 0.109 Uiso 1 1 calc GR
C12 C 0.4355(3) 0.61520(17) 0.3412(3) 0.0698(12) Uani 1 1 d .
H12 H 0.449396 0.572827 0.335690 0.084 Uiso 1 1 calc R
C13 C 0.3530(3) 0.63513(19) 0.3075(3) 0.0717(12) Uani 1 1 d .
H13 H 0.313368 0.606908 0.279130 0.086 Uiso 1 1 calc R
C14 C 0.3302(3) 0.69517(19) 0.3158(3) 0.0783(14) Uani 1 1 d .
H14 H 0.275970 0.710413 0.290899 0.094 Uiso 1 1 calc R
C15 C 0.3885(4) 0.7330(2) 0.3614(4) 0.124(2) Uani 1 1 d .
H15 H 0.372941 0.774422 0.372556 0.148 Uiso 1 1 calc R
C16 C 0.4709(3) 0.71045(18) 0.3915(4) 0.0959(18) Uani 1 1 d .
H16 H 0.510852 0.737942 0.421046 0.115 Uiso 1 1 calc R
C17 C 0.8046(2) 0.58494(14) 0.5181(2) 0.0428(8) Uani 1 1 d .
C18 C 0.8109(3) 0.59970(16) 0.6060(2) 0.0526(9) Uani 1 1 d .
C19 C 0.8926(3) 0.61941(18) 0.6443(3) 0.0705(12) Uani 1 1 d .
H19 H 0.898600 0.628304 0.703294 0.085 Uiso 1 1 calc R
C20 C 0.9651(3) 0.62603(19) 0.5966(4) 0.0769(14) Uani 1 1 d .
H20 H 1.019830 0.638508 0.623642 0.092 Uiso 1 1 calc R
C21 C 0.9572(3) 0.61440(17) 0.5096(4) 0.0703(12) Uani 1 1 d .
H21 H 1.006138 0.620580 0.477604 0.084 Uiso 1 1 calc R
C22 C 0.8770(2) 0.59341(16) 0.4684(3) 0.0543(9) Uani 1 1 d .
C23 C 0.8715(3) 0.5805(2) 0.3730(3) 0.0716(12) Uani 1 1 d .
H23 H 0.810833 0.565462 0.356223 0.086 Uiso 1 1 calc R
C24 C 0.8854(4) 0.6398(3) 0.3202(4) 0.1127(19) Uani 1 1 d .
H24A H 0.844716 0.671908 0.335715 0.169 Uiso 1 1 calc GR
H24B H 0.874664 0.630486 0.259613 0.169 Uiso 1 1 calc GR
H24C H 0.945661 0.654405 0.332053 0.169 Uiso 1 1 calc GR
C25 C 0.9358(4) 0.5287(3) 0.3494(4) 0.122(2) Uani 1 1 d .
H25A H 0.930014 0.522187 0.287861 0.183 Uiso 1 1 calc GR
H25B H 0.921884 0.490342 0.378098 0.183 Uiso 1 1 calc GR
H25C H 0.996003 0.540970 0.367371 0.183 Uiso 1 1 calc GR
C26 C 0.7295(3) 0.59571(19) 0.6579(3) 0.0656(11) Uani 1 1 d .
H26 H 0.676788 0.597492 0.616277 0.079 Uiso 1 1 calc R
C27 C 0.7219(3) 0.6500(2) 0.7202(3) 0.0935(16) Uani 1 1 d .
H27A H 0.769703 0.647740 0.765225 0.140 Uiso 1 1 calc GR
H27B H 0.665720 0.647702 0.745203 0.140 Uiso 1 1 calc GR
H27C H 0.725613 0.689062 0.689519 0.140 Uiso 1 1 calc GR
C28 C 0.7248(4) 0.5343(2) 0.7060(4) 0.119(2) Uani 1 1 d .
H28A H 0.728110 0.499965 0.666157 0.178 Uiso 1 1 calc GR
H28B H 0.669505 0.532089 0.732710 0.178 Uiso 1 1 calc GR
H28C H 0.773800 0.531738 0.749746 0.178 Uiso 1 1 calc GR

loop_
_atom_site_aniso_label
_atom_site_aniso_U_11
_atom_site_aniso_U_22
_atom_site_aniso_U_33
_atom_site_aniso_U_23
_atom_site_aniso_U_13
_atom_site_aniso_U_12
Pd1 0.03466(15) 0.03379(13) 0.05697(17) 0.00017(12) -0.00405(11) 0.00038(11)
O1 0.0372(14) 0.0358(11) 0.0855(18) -0.0019(12) -0.0136(13) 0.0021(10)
O2 0.0469(17) 0.0426(14) 0.138(3) 0.0095(16) -0.0192(17) 0.0075(12)
N1 0.0294(14) 0.0355(13) 0.0519(16) 0.0008(12) -0.0031(12) -0.0002(11)
N2 0.0422(17) 0.0365(14) 0.0621(18) 0.0030(13) -0.0056(14) 0.0045(12)
C1 0.0335(18) 0.0373(16) 0.0463(18) -0.0002(14) 0.0024(14) -0.0010(13)
C2 0.0343(19) 0.0378(16) 0.0476(18) -0.0024(14) 0.0016(15) -0.0027(13)
C3 0.0368(19) 0.0375(15) 0.0499(19) -0.0015(14) 0.0010(15) -0.0039(14)
C4 0.044(2) 0.0487(19) 0.072(2) -0.0001(19) -0.0105(18) -0.0056(17)
C5 0.056(3) 0.049(2) 0.093(3) -0.001(2) -0.018(2) -0.0139(19)
C6 0.073(3) 0.0416(19) 0.098(3) -0.002(2) -0.017(3) -0.011(2)
C7 0.064(3) 0.0376(18) 0.083(3) 0.0040(19) -0.010(2) 0.0008(18)
C8 0.038(2) 0.0374(15) 0.056(2) 0.0043(15) -0.0002(16) -0.0015(14)
C9 0.041(2) 0.0402(17) 0.072(2) 0.0061(18) 0.0003(18) 0.0015(16)
C10 0.0338(19) 0.0429(17) 0.067(2) -0.0007(17) -0.0076(17) -0.0002(14)
C11 0.052(3) 0.0353(17) 0.126(4) 0.006(2) -0.024(2) -0.0066(17)
C12 0.053(3) 0.0439(19) 0.107(3) -0.006(2) -0.024(2) 0.0054(18)
C13 0.056(3) 0.056(2) 0.097(3) 0.000(2) -0.026(2) 0.001(2)
C14 0.054(3) 0.061(2) 0.113(4) 0.013(3) -0.028(3) 0.008(2)
C15 0.076(4) 0.051(2) 0.233(7) -0.003(4) -0.051(4) 0.012(2)
C16 0.067(3) 0.044(2) 0.168(5) -0.004(3) -0.042(3) 0.003(2)
C17 0.0308(18) 0.0328(15) 0.064(2) 0.0054(15) -0.0045(16) -0.0027(13)
C18 0.046(2) 0.0465(19) 0.063(2) -0.0005(17) -0.0118(18) -0.0038(16)
C19 0.057(3) 0.064(3) 0.085(3) -0.008(2) -0.026(2) -0.005(2)
C20 0.041(3) 0.061(2) 0.123(4) -0.003(3) -0.026(3) -0.0098(19)
C21 0.037(2) 0.055(2) 0.119(4) 0.008(3) 0.007(2) -0.0072(18)
C22 0.035(2) 0.0445(18) 0.083(3) 0.0009(19) 0.0016(19) -0.0025(15)
C23 0.044(2) 0.088(3) 0.085(3) 0.004(3) 0.020(2) -0.004(2)
C24 0.106(5) 0.125(5) 0.107(4) 0.033(4) 0.006(4) -0.005(4)
C25 0.127(5) 0.132(5) 0.115(5) 0.001(4) 0.054(4) 0.043(4)
C26 0.065(3) 0.075(3) 0.055(2) -0.007(2) -0.009(2) -0.011(2)
C27 0.098(4) 0.095(4) 0.088(3) -0.023(3) 0.008(3) 0.004(3)
C28 0.170(6) 0.079(3) 0.115(5) 0.007(3) 0.062(4) -0.008(4)

loop_
_atom_type_symbol
_atom_type_description
_atom_type_scat_dispersion_real
_atom_type_scat_dispersion_imag
_atom_type_scat_source
C C 0.0033 0.0016 'International Tables Vol C Tables 4.2.6.8 and 6.1.1.4'
H H 0.0000 0.0000 'International Tables Vol C Tables 4.2.6.8 and 6.1.1.4'
N N 0.0061 0.0033 'International Tables Vol C Tables 4.2.6.8 and 6.1.1.4'
O O 0.0106 0.0060 'International Tables Vol C Tables 4.2.6.8 and 6.1.1.4'
Pd Pd -0.9988 1.0072 'International Tables Vol C Tables 4.2.6.8 and 6.1.1.4'

loop_
_geom_angle_atom_site_label_1
_geom_angle_atom_site_label_2
_geom_angle_atom_site_label_3
_geom_angle
N1 Pd1 O1 78.02(9)
N1 Pd1 N2 173.10(10)
N2 Pd1 O1 95.12(10)
C11 Pd1 O1 172.70(13)
C11 Pd1 N1 94.88(13)
C11 Pd1 N2 92.00(13)
C2 O1 Pd1 112.1(2)
C1 N1 Pd1 116.2(2)
C1 N1 C17 116.6(3)
C17 N1 Pd1 127.21(19)
C12 N2 Pd1 117.7(2)
C16 N2 Pd1 126.9(3)
C16 N2 C12 115.0(3)
N1 C1 C2 114.1(3)
N1 C1 C10 127.7(3)
C10 C1 C2 118.1(3)
O1 C2 C1 119.4(3)
O1 C2 C3 120.8(3)
C3 C2 C1 119.8(3)
C4 C3 C2 120.5(3)
C4 C3 C8 119.8(3)
C8 C3 C2 119.7(3)
C3 C4 H4 119.8
C5 C4 C3 120.4(3)
C5 C4 H4 119.8
C4 C5 H5 120.2
C6 C5 C4 119.7(4)
C6 C5 H5 120.2
C5 C6 H6 119.6
C5 C6 C7 120.8(4)
C7 C6 H6 119.6
C6 C7 H7 119.6
C6 C7 C8 120.7(4)
C8 C7 H7 119.6
C3 C8 C9 120.5(3)
C7 C8 C3 118.6(3)
C7 C8 C9 120.9(3)
O2 C9 C8 119.2(3)
O2 C9 C10 122.7(3)
C10 C9 C8 118.2(3)
C1 C10 C9 123.7(3)
C1 C10 H10 118.2
C9 C10 H10 118.2
Pd1 C11 H11A 109.5
Pd1 C11 H11B 109.5
Pd1 C11 H11C 109.5
H11A C11 H11B 109.5
H11A C11 H11C 109.5
H11B C11 H11C 109.5
N2 C12 H12 117.8
N2 C12 C13 124.4(3)
C13 C12 H12 117.8
C12 C13 H13 120.3
C14 C13 C12 119.5(4)
C14 C13 H13 120.3
C13 C14 H14 121.2
C13 C14 C15 117.5(4)
C15 C14 H14 121.2
C14 C15 H15 120.1
C14 C15 C16 119.9(4)
C16 C15 H15 120.1
N2 C16 C15 123.4(4)
N2 C16 H16 118.3
C15 C16 H16 118.3
C18 C17 N1 119.0(3)
C18 C17 C22 121.2(3)
C22 C17 N1 119.9(3)
C17 C18 C26 120.8(3)
C19 C18 C17 118.2(4)
C19 C18 C26 120.9(4)
C18 C19 H19 119.5
C20 C19 C18 121.0(4)
C20 C19 H19 119.5
C19 C20 H20 119.8
C21 C20 C19 120.4(4)
C21 C20 H20 119.8
C20 C21 H21 119.6
C20 C21 C22 120.8(4)
C22 C21 H21 119.6
C17 C22 C23 122.6(3)
C21 C22 C17 118.3(4)
C21 C22 C23 119.1(4)
C22 C23 H23 107.1
C22 C23 C24 112.2(4)
C22 C23 C25 112.5(4)
C24 C23 H23 107.1
C24 C23 C25 110.4(4)
C25 C23 H23 107.1
C23 C24 H24A 109.5
C23 C24 H24B 109.5
C23 C24 H24C 109.5
H24A C24 H24B 109.5
H24A C24 H24C 109.5
H24B C24 H24C 109.5
C23 C25 H25A 109.5
C23 C25 H25B 109.5
C23 C25 H25C 109.5
H25A C25 H25B 109.5
H25A C25 H25C 109.5
H25B C25 H25C 109.5
C18 C26 H26 106.9
C27 C26 C18 113.6(4)
C27 C26 H26 106.9
C28 C26 C18 112.5(4)
C28 C26 H26 106.9
C28 C26 C27 109.7(4)
C26 C27 H27A 109.5
C26 C27 H27B 109.5
C26 C27 H27C 109.5
H27A C27 H27B 109.5
H27A C27 H27C 109.5
H27B C27 H27C 109.5
C26 C28 H28A 109.5
C26 C28 H28B 109.5
C26 C28 H28C 109.5
H28A C28 H28B 109.5
H28A C28 H28C 109.5
H28B C28 H28C 109.5

loop_
_geom_bond_atom_site_label_1
_geom_bond_atom_site_label_2
_geom_bond_distance
Pd1 O1 2.175(2)
Pd1 N1 2.030(2)
Pd1 N2 2.060(3)
Pd1 C11 1.994(3)
O1 C2 1.235(4)
O2 C9 1.245(4)
N1 C1 1.334(4)
N1 C17 1.436(4)
N2 C12 1.315(4)
N2 C16 1.314(5)
C1 C2 1.493(4)
C1 C10 1.386(4)
C2 C3 1.461(4)
C3 C4 1.391(5)
C3 C8 1.400(4)
C4 H4 0.9300
C4 C5 1.377(5)
C5 H5 0.9300
C5 C6 1.370(5)
C6 H6 0.9300
C6 C7 1.374(5)
C7 H7 0.9300
C7 C8 1.386(4)
C8 C9 1.490(5)
C9 C10 1.421(4)
C10 H10 0.9300
C11 H11A 0.9600
C11 H11B 0.9600
C11 H11C 0.9600
C12 H12 0.9300
C12 C13 1.372(5)
C13 H13 0.9300
C13 C14 1.330(5)
C14 H14 0.9300
C14 C15 1.346(6)
C15 H15 0.9300
C15 C16 1.374(6)
C16 H16 0.9300
C17 C18 1.394(5)
C17 C22 1.396(5)
C18 C19 1.385(5)
C18 C26 1.521(6)
C19 H19 0.9300
C19 C20 1.374(6)
C20 H20 0.9300
C20 C21 1.365(6)
C21 H21 0.9300
C21 C22 1.390(5)
C22 C23 1.501(6)
C23 H23 0.9800
C23 C24 1.527(6)
C23 C25 1.531(6)
C24 H24A 0.9600
C24 H24B 0.9600
C24 H24C 0.9600
C25 H25A 0.9600
C25 H25B 0.9600
C25 H25C 0.9600
C26 H26 0.9800
C26 C27 1.515(6)
C26 C28 1.508(6)
C27 H27A 0.9600
C27 H27B 0.9600
C27 H27C 0.9600
C28 H28A 0.9600
C28 H28B 0.9600
C28 H28C 0.9600
